data_2015579
loop_
_publ_author_name
'Cobo, Debora'
'Quiroga, Jairo'
'Torre, Jos\'e M. de la'
'Cobo, Justo'
'Low, John N.'
'Glidewell, Christopher'

_publ_section_title
;
 Three substituted (<i>E</i>)-3-aryl-2-(thienyl)acrylonitriles:
 isolated molecules, simple hydrogen-bonded chains and hydrogen-bonded
 sheets
;
_journal_coeditor_code SK3037
_journal_issue 9
_journal_name_full 'Acta Crystallographica Section C'
_journal_page_first o550
_journal_page_last o553
_journal_paper_doi 10.1107/S0108270106026874
_journal_volume 62
_journal_year 2006
_chemical_formula_iupac 'C13 H8 Br N S'
_chemical_formula_moiety 'C13 H8 Br N S'
_chemical_formula_sum 'C13 H8 Br N S'
_chemical_formula_weight 290.17
_chemical_name_systematic
;
(E)-3-(4-bromophenyl)-2-(2-thienyl)acrylonitrile
;
_space_group_IT_number 14
_symmetry_cell_setting monoclinic
_symmetry_space_group_name_Hall '-P 2yn'
_symmetry_space_group_name_H-M 'P 1 21/n 1'
_atom_sites_solution_hydrogens geom
_atom_sites_solution_primary direct
_atom_sites_solution_secondary difmap
_cell_angle_alpha 90.00
_cell_angle_beta 96.877(2)
_cell_angle_gamma 90.00
_cell_formula_units_Z 4
_cell_length_a 3.8557(2)
_cell_length_b 24.0484(7)
_cell_length_c 12.5466(4)
_cell_measurement_reflns_used 2598
_cell_measurement_temperature 120(2)
_cell_measurement_theta_max 27.52
_cell_measurement_theta_min 2.35
_cell_volume 1154.99(8)
_computing_cell_refinement 'DENZO (Otwinowski & Minor, 1997) and COLLECT'
_computing_data_collection 'COLLECT (Nonius, 1999)'
_computing_data_reduction 'DENZO and COLLECT'
_computing_molecular_graphics 'PLATON (Spek, 2003)'
_computing_publication_material 'SHELXL97 and PRPKAPPA (Ferguson, 1999)'
_computing_structure_refinement 'OSCAIL (McArdle, 2003) and SHELXL97 (Sheldrick, 1997)'
_computing_structure_solution 'SIR2004 (Burla <i>et al.</i>,  2005)'
_diffrn_ambient_temperature 120(2)
_diffrn_detector_area_resol_mean 9.091
_diffrn_measured_fraction_theta_full 0.996
_diffrn_measured_fraction_theta_max 0.986
_diffrn_measurement_device_type 'Bruker Nonius KappaCCD area-detector'
_diffrn_measurement_method '\f and \w'
_diffrn_radiation_monochromator graphite
_diffrn_radiation_source 'Bruker Nonius FR591 rotating anode'
_diffrn_radiation_type 'Mo K\a'
_diffrn_radiation_wavelength 0.71073
_diffrn_reflns_av_R_equivalents 0.0588
_diffrn_reflns_av_sigmaI/netI 0.0618
_diffrn_reflns_limit_h_max 5
_diffrn_reflns_limit_h_min -4
_diffrn_reflns_limit_k_max 30
_diffrn_reflns_limit_k_min -31
_diffrn_reflns_limit_l_max 16
_diffrn_reflns_limit_l_min -16
_diffrn_reflns_number 12766
_diffrn_reflns_theta_full 26.50
_diffrn_reflns_theta_max 27.52
_diffrn_reflns_theta_min 2.35
_diffrn_standards_decay_% 0
_exptl_absorpt_coefficient_mu 3.708
_exptl_absorpt_correction_T_max 0.897
_exptl_absorpt_correction_T_min 0.333
_exptl_absorpt_correction_type multi-scan
_exptl_absorpt_process_details '(SADABS; Sheldrick, 2003)'
_exptl_crystal_colour colourless
_exptl_crystal_density_diffrn 1.669
_exptl_crystal_density_method 'not measured'
_exptl_crystal_description needle
_exptl_crystal_F_000 576
_exptl_crystal_size_max 0.38
_exptl_crystal_size_mid 0.04
_exptl_crystal_size_min 0.03
_refine_diff_density_max 0.538
_refine_diff_density_min -0.762
_refine_ls_extinction_coef 0.0211(12)
_refine_ls_extinction_expression Fc^*^=kFc[1+0.001xFc^2^\l^3^/sin(2\q)]^-1/4^
_refine_ls_extinction_method 'SHELXL97 (Sheldrick, 1997)'
_refine_ls_goodness_of_fit_ref 1.091
_refine_ls_hydrogen_treatment constr
_refine_ls_matrix_type full
_refine_ls_number_parameters 147
_refine_ls_number_reflns 2598
_refine_ls_number_restraints 4
_refine_ls_restrained_S_all 1.105
_refine_ls_R_factor_all 0.0723
_refine_ls_R_factor_gt 0.0401
_refine_ls_shift/su_max 0.001
_refine_ls_shift/su_mean 0.000
_refine_ls_structure_factor_coef Fsqd
_refine_ls_weighting_details 'w = 1/[\s^2^(Fo^2^)+(0.0320P)^2^+0.6935P] where P=(Fo^2^+2Fc^2^)/3'
_refine_ls_weighting_scheme calc
_refine_ls_wR_factor_gt 0.0734
_refine_ls_wR_factor_ref 0.0807
_reflns_number_gt 1983
_reflns_number_total 2598
_reflns_threshold_expression I>2\s(I)
_cod_data_source_file sk3037.cif
_cod_data_source_block II
_cod_original_sg_symbol_H-M 'P 21/n'
_cod_database_code 2015579
_cod_database_fobs_code 2015579

loop_
_symmetry_equiv_pos_as_xyz
'x, y, z'
'-x+1/2, y+1/2, -z+1/2'
'-x, -y, -z'
'x+1/2, -y+1/2, z+1/2'

loop_
_atom_site_type_symbol
_atom_site_label
_atom_site_fract_x
_atom_site_fract_y
_atom_site_fract_z
_atom_site_U_iso_or_equiv
_atom_site_adp_type
_atom_site_calc_flag
_atom_site_refinement_flags
_atom_site_occupancy
_atom_site_disorder_assembly
_atom_site_disorder_group
S S1 0.2321(3) 0.14823(4) 0.54665(9) 0.0221(3) Uani d P 0.798(3) A -1
C C1 0.264(6) 0.13968(19) 0.5189(9) 0.025 Uiso d PD 0.202(3) A -2
C C2 0.3661(7) 0.16218(11) 0.4236(2) 0.0207(6) Uani d D 1 . .
C C3 0.4157(13) 0.11210(18) 0.3703(4) 0.0246(6) Uani d P 0.798(3) A -1
S S3 0.4109(14) 0.10914(14) 0.3378(3) 0.025 Uiso d PD 0.202(3) A -2
C C4 0.3362(8) 0.06369(12) 0.4311(2) 0.0246(6) Uani d D 1 . .
C C5 0.2416(8) 0.07953(13) 0.5257(3) 0.0287(7) Uani d D 1 A .
C C27 0.4262(7) 0.21857(12) 0.3872(2) 0.0190(6) Uani d . 1 A .
C C271 0.5318(7) 0.22230(12) 0.2807(2) 0.0220(7) Uani d . 1 . .
N N27 0.6257(7) 0.22288(11) 0.1977(2) 0.0321(7) Uani d . 1 A .
C C17 0.4092(7) 0.26435(12) 0.4483(2) 0.0217(6) Uani d . 1 . .
C C11 0.4573(7) 0.32203(12) 0.4150(2) 0.0196(6) Uani d . 1 A .
C C12 0.3298(7) 0.34148(12) 0.3129(2) 0.0213(6) Uani d . 1 . .
C C13 0.3837(7) 0.39590(12) 0.2839(2) 0.0211(6) Uani d . 1 A .
C C14 0.5699(7) 0.43113(12) 0.3564(2) 0.0219(7) Uani d . 1 . .
Br Br14 0.66118(7) 0.504938(12) 0.31339(3) 0.02715(14) Uani d . 1 A .
C C15 0.6937(7) 0.41383(12) 0.4589(3) 0.0251(7) Uani d . 1 A .
C C16 0.6312(8) 0.35932(12) 0.4881(2) 0.0249(7) Uani d . 1 . .
H H1 0.2122 0.1629 0.5762 0.030 Uiso calc PR 0.202(3) A -2
H H3 0.4935 0.1102 0.3014 0.029 Uiso calc PR 0.798(3) A -1
H H4 0.3491 0.0263 0.4076 0.029 Uiso calc R 1 A .
H H5 0.1836 0.0535 0.5776 0.034 Uiso calc R 1 . .
H H17 0.3613 0.2587 0.5200 0.026 Uiso calc R 1 A .
H H12 0.2046 0.3170 0.2628 0.026 Uiso calc R 1 A .
H H13 0.2933 0.4090 0.2147 0.025 Uiso calc R 1 . .
H H15 0.8187 0.4387 0.5084 0.030 Uiso calc R 1 . .
H H16 0.7083 0.3472 0.5591 0.030 Uiso calc R 1 A .

loop_
_atom_site_aniso_label
_atom_site_aniso_U_11
_atom_site_aniso_U_22
_atom_site_aniso_U_33
_atom_site_aniso_U_12
_atom_site_aniso_U_13
_atom_site_aniso_U_23
S1 0.0225(5) 0.0252(5) 0.0195(6) 0.0007(4) 0.0058(4) 0.0004(4)
C2 0.0172(14) 0.0268(15) 0.0179(16) -0.0008(11) 0.0013(12) -0.0009(13)
C3 0.0257(13) 0.0286(13) 0.0185(15) 0.0005(10) -0.0009(11) -0.0006(11)
C4 0.0257(13) 0.0286(13) 0.0185(15) 0.0005(10) -0.0009(11) -0.0006(11)
C5 0.0211(15) 0.0374(18) 0.0268(19) -0.0053(13) -0.0005(13) 0.0072(15)
C27 0.0148(13) 0.0295(15) 0.0126(15) -0.0007(11) 0.0009(11) 0.0026(13)
C271 0.0231(15) 0.0223(15) 0.0202(18) -0.0027(12) 0.0012(13) -0.0028(13)
N27 0.0411(16) 0.0348(15) 0.0222(16) -0.0014(13) 0.0107(13) -0.0009(13)
C17 0.0188(14) 0.0299(16) 0.0167(16) 0.0002(12) 0.0035(12) 0.0009(13)
C11 0.0168(14) 0.0272(15) 0.0157(16) 0.0003(12) 0.0055(12) -0.0010(13)
C12 0.0176(14) 0.0268(16) 0.0195(17) -0.0016(12) 0.0024(12) -0.0034(13)
C13 0.0167(14) 0.0280(15) 0.0188(17) 0.0019(12) 0.0024(12) -0.0012(13)
C14 0.0158(14) 0.0244(15) 0.0263(18) 0.0000(11) 0.0068(12) -0.0014(14)
Br14 0.02422(18) 0.02505(19) 0.0323(2) -0.00274(12) 0.00387(13) -0.00046(14)
C15 0.0217(15) 0.0301(16) 0.0232(18) -0.0013(13) 0.0016(13) -0.0073(14)
C16 0.0243(15) 0.0325(17) 0.0177(17) 0.0040(13) 0.0014(12) -0.0003(14)

loop_
_atom_type_symbol
_atom_type_description
_atom_type_scat_dispersion_real
_atom_type_scat_dispersion_imag
_atom_type_scat_source
C C 0.0033 0.0016 'International Tables Vol C Tables 4.2.6.8 and 6.1.1.4'
H H 0.0000 0.0000 'International Tables Vol C Tables 4.2.6.8 and 6.1.1.4'
Br Br -0.2901 2.4595 'International Tables Vol C Tables 4.2.6.8 and 6.1.1.4'
N N 0.0061 0.0033 'International Tables Vol C Tables 4.2.6.8 and 6.1.1.4'
S S 0.1246 0.1234 'International Tables Vol C Tables 4.2.6.8 and 6.1.1.4'

loop_
_geom_angle_atom_site_label_1
_geom_angle_atom_site_label_2
_geom_angle_atom_site_label_3
_geom_angle
_geom_angle_publ_flag
C5 S1 C2 92.13(15) no
C2 C1 C5 117.2(4) no
C2 C1 H1 121.4 no
C5 C1 H1 121.4 no
C3 C2 C1 98.2(4) no
C3 C2 C27 127.9(3) no
C1 C2 C27 133.9(3) no
C1 C2 S3 108.1(3) no
C27 C2 S3 118.0(2) no
C3 C2 S1 109.5(3) no
C27 C2 S1 122.6(2) no
S3 C2 S1 119.3(2) no
C2 C3 C4 113.0(4) no
C2 C3 H3 123.5 no
C4 C3 H3 123.5 no
C4 S3 C2 90.5(2) no
C5 C4 C3 109.7(3) no
C5 C4 S3 122.0(3) no
C5 C4 H4 125.2 no
C3 C4 H4 125.2 no
S3 C4 H4 112.7 no
C4 C5 C1 102.0(3) no
C4 C5 S1 115.7(2) no
C4 C5 H5 122.1 no
C1 C5 H5 135.9 no
S1 C5 H5 122.1 no
C17 C27 C271 120.9(3) no
C17 C27 C2 124.2(3) no
C271 C27 C2 114.8(2) no
N27 C271 C27 176.5(3) no
C27 C17 C11 126.5(3) no
C27 C17 H17 116.7 no
C11 C17 H17 116.7 no
C16 C11 C12 118.4(3) no
C16 C11 C17 119.2(3) no
C12 C11 C17 122.4(3) no
C13 C12 C11 120.8(3) no
C13 C12 H12 119.6 no
C11 C12 H12 119.6 no
C14 C13 C12 119.4(3) no
C14 C13 H13 120.3 no
C12 C13 H13 120.3 no
C13 C14 C15 121.5(3) no
C13 C14 Br14 119.1(2) no
C15 C14 Br14 119.4(2) no
C14 C15 C16 118.5(3) no
C14 C15 H15 120.7 no
C16 C15 H15 120.7 no
C15 C16 C11 121.2(3) no
C15 C16 H16 119.4 no
C11 C16 H16 119.4 no

loop_
_geom_bond_atom_site_label_1
_geom_bond_atom_site_label_2
_geom_bond_distance
_geom_bond_publ_flag
S1 C5 1.674(3) no
S1 C2 1.718(3) no
C1 C2 1.411(3) no
C1 C5 1.452(3) no
C1 H1 0.95 no
C2 C3 1.402(5) no
C2 C27 1.458(4) no
C2 S3 1.691(3) no
C3 C4 1.445(5) no
C3 H3 0.95 no
S3 C4 1.652(3) no
C4 C5 1.338(4) no
C4 H4 0.95 no
C5 H5 0.95 no
C27 C17 1.347(4) no
C27 C271 1.446(4) y
C271 N27 1.143(4) y
C17 C11 1.467(4) no
C17 H17 0.95 no
C11 C16 1.396(4) no
C11 C12 1.397(4) no
C12 C13 1.381(4) no
C12 H12 0.95 no
C13 C14 1.380(4) no
C13 H13 0.95 no
C14 C15 1.382(4) no
C14 Br14 1.900(3) no
C15 C16 1.390(4) no
C15 H15 0.95 no
C16 H16 0.95 no

loop_
_geom_hbond_atom_site_label_D
_geom_hbond_atom_site_label_H
_geom_hbond_atom_site_label_A
_geom_hbond_site_symmetry_A
_geom_hbond_distance_DH
_geom_hbond_distance_HA
_geom_hbond_distance_DA
_geom_hbond_angle_DHA
_geom_hbond_publ_flag
C17 H17 N27 4_455 0.95 2.55 3.450(4) 159 y

loop_
_geom_torsion_atom_site_label_1
_geom_torsion_atom_site_label_2
_geom_torsion_atom_site_label_3
_geom_torsion_atom_site_label_4
_geom_torsion
_geom_torsion_publ_flag
C5 C1 C2 C3 -1.3(18) no
C5 C1 C2 C27 -178.3(7) no
C5 C1 C2 S3 4(2) no
C5 C1 C2 S1 176(7) no
C5 S1 C2 C3 -0.3(3) no
C5 S1 C2 C1 -3(5) no
C5 S1 C2 C27 -178.2(2) no
C5 S1 C2 S3 5.0(3) no
C1 C2 C3 C4 1.6(11) no
C27 C2 C3 C4 178.9(3) no
S3 C2 C3 C4 -154(2) no
S1 C2 C3 C4 1.1(4) no
C3 C2 S3 C4 21.0(16) no
C1 C2 S3 C4 -5.0(11) no
C27 C2 S3 C4 176.5(2) no
S1 C2 S3 C4 -6.6(4) no
C2 C3 C4 C5 -1.5(5) no
C2 C3 C4 S3 157.8(18) no
C2 S3 C4 C5 6.4(4) no
C2 S3 C4 C3 -16.7(13) no
C3 C4 C5 C1 0.6(11) no
S3 C4 C5 C1 -4.9(11) no
C3 C4 C5 S1 1.2(4) no
S3 C4 C5 S1 -4.2(4) no
C2 C1 C5 C4 0.5(19) no
C2 C1 C5 S1 -177(6) no
C2 S1 C5 C4 -0.6(3) no
C2 S1 C5 C1 2(4) no
C3 C2 C27 C17 -172.3(4) no
C1 C2 C27 C17 4.0(15) no
S1 C2 C27 C17 5.2(4) y
S3 C2 C27 C17 -178.0(3) no
C3 C2 C27 C271 3.6(5) no
C1 C2 C27 C271 179.8(15) no
S3 C2 C27 C271 -2.1(4) no
S1 C2 C27 C271 -178.9(2) no
C271 C27 C17 C11 6.2(5) no
C2 C27 C17 C11 -178.1(3) y
C27 C17 C11 C16 -142.4(3) no
C27 C17 C11 C12 38.7(4) y
C16 C11 C12 C13 1.9(4) no
C17 C11 C12 C13 -179.2(2) no
C11 C12 C13 C14 0.9(4) no
C12 C13 C14 C15 -2.4(4) no
C12 C13 C14 Br14 177.1(2) no
C13 C14 C15 C16 0.9(4) no
Br14 C14 C15 C16 -178.5(2) no
C14 C15 C16 C11 2.0(4) no
C12 C11 C16 C15 -3.4(4) no
C17 C11 C16 C15 177.7(3) no
